data_4315435
loop_
_publ_author_name
'M. Sircoglou'
'S. Bontemps'
'M. Mercy'
'K. Miqueu'
'S. Ladeira'
'N. Saffon'
'L. Maron'
'G. Bouhadir'
'D. Bourissou'

_publ_section_title
;
 Copper(I) Complexes derived from Mono- and Diphosphino-Boranes:
 Cu\\rightarrowB Interactions Supported by Arene Coordination
;
_journal_name_full 'Inorganic Chemistry'
_journal_page_first 3983
_journal_page_last 3990
_journal_paper_doi 10.1021/ic901896z
_journal_volume 49
_journal_year 2010
_chemical_compound_source 'synthesis as described'
_chemical_formula_moiety 'C48 H56 B2 Cl2 Cu2 P2, 2(C H2 Cl2)'
_chemical_formula_sum 'C50 H60 B2 Cl6 Cu2 P2'
_chemical_formula_weight 1084.34
_chemical_name_systematic
;
 ?
;
_space_group_IT_number 14
_symmetry_cell_setting monoclinic
_symmetry_Int_Tables_number 14
_symmetry_space_group_name_Hall '-P 2yn'
_symmetry_space_group_name_H-M 'P 1 21/n 1'
_atom_sites_solution_hydrogens geom
_atom_sites_solution_primary direct
_atom_sites_solution_secondary difmap
_cell_angle_alpha 90
_cell_angle_beta 96.388(2)
_cell_angle_gamma 90
_cell_formula_units_Z 2
_cell_length_a 9.3496(3)
_cell_length_b 18.4607(6)
_cell_length_c 14.8733(6)
_cell_measurement_reflns_used 9984
_cell_measurement_temperature 180(2)
_cell_measurement_theta_max 30.74
_cell_measurement_theta_min 2.45
_cell_measurement_wavelength 0.71073
_cell_volume 2551.20(16)
_computing_cell_refinement 'Bruker SMART'
_computing_data_collection 'Bruker SMART'
_computing_data_reduction 'Bruker SAINT'
_computing_molecular_graphics 'Ortep-3 for Windows (Farrugia, 1997)'
_computing_publication_material 'WinGX publication routines (Farrugia, 1999)'
_computing_structure_refinement 'SHELXL-97 (Sheldrick, 2008)'
_computing_structure_solution 'SIR92 (Giacovazzo et al, 1993)'
_diffrn_ambient_temperature 180(2)
_diffrn_measured_fraction_theta_full 0.998
_diffrn_measured_fraction_theta_max 0.998
_diffrn_measurement_device_type 'Bruker Kappa APEX II'
_diffrn_measurement_method \w-\f
_diffrn_radiation_monochromator graphite
_diffrn_radiation_probe x-ray
_diffrn_radiation_source 'fine-focus sealed tube'
_diffrn_radiation_type MoK\a
_diffrn_radiation_wavelength 0.71073
_diffrn_reflns_av_R_equivalents 0.0358
_diffrn_reflns_av_unetI/netI 0.0259
_diffrn_reflns_limit_h_max 10
_diffrn_reflns_limit_h_min -11
_diffrn_reflns_limit_k_max 22
_diffrn_reflns_limit_k_min -21
_diffrn_reflns_limit_l_max 17
_diffrn_reflns_limit_l_min -17
_diffrn_reflns_number 31067
_diffrn_reflns_theta_full 25.35
_diffrn_reflns_theta_max 25.35
_diffrn_reflns_theta_min 2.6
_diffrn_standards_decay_% 0
_diffrn_standards_interval_count 0
_diffrn_standards_interval_time 0
_diffrn_standards_number 0
_exptl_absorpt_coefficient_mu 1.244
_exptl_absorpt_correction_T_max 0.800
_exptl_absorpt_correction_T_min 0.742
_exptl_absorpt_correction_type multi-scan
_exptl_absorpt_process_details
;
        [c.f. r.h. blessing, acta cryst. (1995), a51, 33-38]
;
_exptl_crystal_colour yellow
_exptl_crystal_density_diffrn 1.412
_exptl_crystal_density_method 'not measured'
_exptl_crystal_description plate
_exptl_crystal_F_000 1120
_exptl_crystal_size_max 0.25
_exptl_crystal_size_mid 0.225
_exptl_crystal_size_min 0.175
_refine_diff_density_max 0.573
_refine_diff_density_min -0.426
_refine_diff_density_rms 0.053
_refine_ls_extinction_method none
_refine_ls_goodness_of_fit_ref 1.013
_refine_ls_hydrogen_treatment constr
_refine_ls_matrix_type full
_refine_ls_number_parameters 284
_refine_ls_number_reflns 4658
_refine_ls_number_restraints 0
_refine_ls_restrained_S_all 1.013
_refine_ls_R_factor_all 0.0397
_refine_ls_R_factor_gt 0.0282
_refine_ls_shift/su_max 0.001
_refine_ls_shift/su_mean 0
_refine_ls_structure_factor_coef Fsqd
_refine_ls_weighting_details 'calc w=1/[\s^2^(Fo^2^)+(0.0259P)^2^+2.1164P] where P=(Fo^2^+2Fc^2^)/3'
_refine_ls_weighting_scheme calc
_refine_ls_wR_factor_gt 0.0613
_refine_ls_wR_factor_ref 0.0663
_reflns_number_gt 3863
_reflns_number_total 4658
_reflns_threshold_expression >2/sigma(I)
_cod_data_source_file ic901896z_si_002.cif
_cod_data_source_block 2
_cod_original_sg_symbol_H-M 'P 21/n'
_cod_database_code 4315435

loop_
_symmetry_equiv_pos_as_xyz
'x, y, z'
'-x+1/2, y+1/2, -z+1/2'
'-x, -y, -z'
'x-1/2, -y-1/2, z-1/2'

loop_
_atom_site_label
_atom_site_type_symbol
_atom_site_fract_x
_atom_site_fract_y
_atom_site_fract_z
_atom_site_U_iso_or_equiv
_atom_site_adp_type
_atom_site_occupancy
_atom_site_symmetry_multiplicity
_atom_site_calc_flag
_atom_site_refinement_flags
_atom_site_disorder_assembly
_atom_site_disorder_group
Cu1 Cu 0.02741(3) 0.084968(13) 0.490712(17) 0.02230(8) Uani 1 1 d . . .
Cl2 Cl 0.75947(8) 0.04487(4) 0.09397(5) 0.05117(19) Uani 1 1 d . . .
P1 P -0.11228(5) 0.18221(3) 0.48229(4) 0.01804(12) Uani 1 1 d . . .
Cl1 Cl -0.00027(5) 0.01041(3) 0.61475(3) 0.02267(12) Uani 1 1 d . . .
C2 C 0.1115(2) 0.24620(11) 0.40738(13) 0.0193(4) Uani 1 1 d . . .
C7 C 0.2123(2) 0.13720(11) 0.31220(14) 0.0221(4) Uani 1 1 d . . .
C14 C 0.3037(2) 0.06418(11) 0.50826(15) 0.0236(5) Uani 1 1 d . . .
H15 H 0.2902 0.0329 0.459 0.028 Uiso 1 1 calc R . .
C13 C 0.2568(2) 0.13672(11) 0.49827(14) 0.0203(4) Uani 1 1 d . . .
C6 C -0.0677(2) 0.33161(11) 0.44794(15) 0.0256(5) Uani 1 1 d . . .
H6 H -0.1538 0.3407 0.4717 0.031 Uiso 1 1 calc R . .
C15 C 0.3697(2) 0.03872(12) 0.59027(17) 0.0310(5) Uani 1 1 d . . .
H16 H 0.3996 -0.0093 0.5954 0.037 Uiso 1 1 calc R . .
C16 C 0.3914(2) 0.08361(13) 0.66393(17) 0.0327(5) Uani 1 1 d . . .
H17 H 0.4355 0.066 0.7187 0.039 Uiso 1 1 calc R . .
C5 C 0.0100(2) 0.38849(12) 0.41803(16) 0.0295(5) Uani 1 1 d . . .
H5 H -0.023 0.4357 0.4224 0.035 Uiso 1 1 calc R . .
C11 C 0.1346(3) 0.12320(13) 0.15133(16) 0.0350(6) Uani 1 1 d . . .
H12 H 0.0665 0.1321 0.1021 0.042 Uiso 1 1 calc R . .
C3 C 0.1858(2) 0.30506(12) 0.37555(15) 0.0263(5) Uani 1 1 d . . .
H3 H 0.2704 0.2966 0.3497 0.032 Uiso 1 1 calc R . .
C4 C 0.1370(2) 0.37519(12) 0.38149(15) 0.0288(5) Uani 1 1 d . . .
H4 H 0.1895 0.4134 0.361 0.035 Uiso 1 1 calc R . .
C1 C -0.0185(2) 0.26047(11) 0.44296(13) 0.0191(4) Uani 1 1 d . . .
C12 C 0.1157(2) 0.15120(12) 0.23513(15) 0.0286(5) Uani 1 1 d . . .
H13 H 0.0361 0.1804 0.2407 0.034 Uiso 1 1 calc R . .
C19 C -0.1751(2) 0.21163(12) 0.58960(14) 0.0254(5) Uani 1 1 d . . .
H20 H -0.2283 0.2571 0.5782 0.03 Uiso 1 1 calc R . .
C8 C 0.3342(2) 0.09658(12) 0.29795(16) 0.0289(5) Uani 1 1 d . . .
H9 H 0.4027 0.087 0.3468 0.035 Uiso 1 1 calc R . .
C21 C -0.2777(3) 0.15603(14) 0.62308(17) 0.0366(6) Uani 1 1 d . . .
H22A H -0.2289 0.1105 0.6329 0.055 Uiso 1 1 calc R . .
H22B H -0.3594 0.15 0.5786 0.055 Uiso 1 1 calc R . .
H22C H -0.3094 0.1726 0.6788 0.055 Uiso 1 1 calc R . .
C22 C -0.2810(2) 0.17186(11) 0.40583(14) 0.0234(5) Uani 1 1 d . . .
H23 H -0.3315 0.1302 0.4284 0.028 Uiso 1 1 calc R . .
C18 C 0.2817(2) 0.18110(12) 0.57611(15) 0.0264(5) Uani 1 1 d . . .
H19 H 0.2525 0.2293 0.5725 0.032 Uiso 1 1 calc R . .
C9 C 0.3560(3) 0.07017(13) 0.21340(18) 0.0368(6) Uani 1 1 d . . .
H10 H 0.4394 0.0444 0.2059 0.044 Uiso 1 1 calc R . .
C23 C -0.2493(2) 0.15203(13) 0.31073(15) 0.0324(5) Uani 1 1 d . . .
H24A H -0.3375 0.1399 0.2745 0.049 Uiso 1 1 calc R . .
H24B H -0.1854 0.1112 0.3135 0.049 Uiso 1 1 calc R . .
H24C H -0.205 0.1925 0.2841 0.049 Uiso 1 1 calc R . .
C10 C 0.2552(3) 0.08180(12) 0.14075(17) 0.0369(6) Uani 1 1 d . . .
H11 H 0.2677 0.062 0.0846 0.044 Uiso 1 1 calc R . .
C17 C 0.3475(2) 0.15518(13) 0.65674(16) 0.0310(5) Uani 1 1 d . . .
H18 H 0.3627 0.1857 0.7066 0.037 Uiso 1 1 calc R . .
C24 C -0.3855(2) 0.23552(13) 0.40347(18) 0.0370(6) Uani 1 1 d . . .
H25A H -0.3443 0.2766 0.3763 0.056 Uiso 1 1 calc R . .
H25B H -0.4034 0.2475 0.464 0.056 Uiso 1 1 calc R . .
H25C H -0.4744 0.2225 0.3686 0.056 Uiso 1 1 calc R . .
C20 C -0.0488(3) 0.22633(15) 0.66070(16) 0.0371(6) Uani 1 1 d . . .
H21A H -0.0837 0.245 0.7144 0.056 Uiso 1 1 calc R . .
H21B H 0.0143 0.2612 0.6378 0.056 Uiso 1 1 calc R . .
H21C H 0.0029 0.1821 0.6748 0.056 Uiso 1 1 calc R . .
B1 B 0.1848(2) 0.16883(13) 0.40680(17) 0.0209(5) Uani 1 1 d . . .
C25 C 0.8702(3) -0.01397(17) 0.16303(18) 0.0511(7) Uani 1 1 d . . .
H26A H 0.9349 0.0143 0.2048 0.061 Uiso 1 1 calc R . .
H26B H 0.811 -0.0434 0.1983 0.061 Uiso 1 1 calc R . .
Cl3 Cl 0.97126(9) -0.07074(4) 0.10011(6) 0.0614(2) Uani 1 1 d . . .

loop_
_atom_site_aniso_label
_atom_site_aniso_U_11
_atom_site_aniso_U_22
_atom_site_aniso_U_33
_atom_site_aniso_U_23
_atom_site_aniso_U_13
_atom_site_aniso_U_12
Cu1 0.02702(15) 0.01785(14) 0.02224(15) 0.00169(10) 0.00368(10) 0.00345(10)
Cl2 0.0454(4) 0.0571(4) 0.0490(4) -0.0036(3) -0.0038(3) -0.0024(3)
P1 0.0166(3) 0.0180(3) 0.0197(3) -0.0011(2) 0.0030(2) 0.00090(19)
Cl1 0.0295(3) 0.0212(3) 0.0169(3) 0.0006(2) 0.0013(2) -0.00145(19)
C2 0.0207(10) 0.0215(11) 0.0156(11) -0.0001(8) 0.0010(8) 0.0005(8)
C7 0.0230(11) 0.0176(10) 0.0268(12) 0.0007(9) 0.0066(9) -0.0022(8)
C14 0.0178(10) 0.0228(11) 0.0299(13) 0.0011(9) 0.0012(9) -0.0011(8)
C13 0.0131(10) 0.0232(11) 0.0250(11) 0.0023(9) 0.0042(8) -0.0002(8)
C6 0.0229(11) 0.0227(11) 0.0313(13) -0.0042(9) 0.0040(9) 0.0041(8)
C15 0.0218(11) 0.0249(12) 0.0445(15) 0.0091(11) -0.0037(10) -0.0008(9)
C16 0.0215(11) 0.0424(14) 0.0323(14) 0.0110(11) -0.0052(10) -0.0019(10)
C5 0.0349(13) 0.0167(11) 0.0360(14) -0.0016(10) 0.0001(10) 0.0023(9)
C11 0.0403(14) 0.0405(14) 0.0241(13) 0.0021(11) 0.0029(10) -0.0158(11)
C3 0.0257(11) 0.0266(12) 0.0277(12) 0.0055(9) 0.0070(9) 0.0007(9)
C4 0.0329(13) 0.0208(11) 0.0323(13) 0.0045(10) 0.0020(10) -0.0043(9)
C1 0.0192(10) 0.0197(10) 0.0178(11) -0.0002(8) -0.0007(8) 0.0003(8)
C12 0.0256(12) 0.0318(12) 0.0290(13) 0.0050(10) 0.0058(9) -0.0019(9)
C19 0.0234(11) 0.0295(12) 0.0242(12) -0.0036(9) 0.0068(9) 0.0028(9)
C8 0.0302(12) 0.0255(12) 0.0317(13) -0.0006(10) 0.0068(10) 0.0033(9)
C21 0.0324(13) 0.0469(15) 0.0332(14) -0.0025(11) 0.0153(11) -0.0023(11)
C22 0.0198(10) 0.0227(11) 0.0269(12) -0.0002(9) -0.0012(9) -0.0010(8)
C18 0.0209(11) 0.0273(12) 0.0316(13) -0.0002(10) 0.0049(9) 0.0037(9)
C9 0.0443(15) 0.0267(13) 0.0424(15) -0.0036(11) 0.0181(12) 0.0070(10)
C23 0.0290(12) 0.0386(14) 0.0283(13) -0.0021(10) -0.0029(10) 0.0031(10)
C10 0.0595(17) 0.0250(12) 0.0290(14) -0.0070(10) 0.0172(12) -0.0095(11)
C17 0.0238(12) 0.0414(14) 0.0272(13) -0.0044(11) 0.0007(10) -0.0014(10)
C24 0.0241(12) 0.0407(14) 0.0441(15) -0.0054(12) -0.0057(11) 0.0095(10)
C20 0.0339(13) 0.0528(16) 0.0253(13) -0.0110(11) 0.0067(10) -0.0041(11)
B1 0.0150(11) 0.0208(12) 0.0279(14) 0.0000(10) 0.0065(10) -0.0027(9)
C25 0.0491(17) 0.076(2) 0.0281(15) 0.0088(14) 0.0026(12) -0.0058(14)
Cl3 0.0674(5) 0.0444(4) 0.0701(5) -0.0091(4) -0.0024(4) -0.0003(3)

loop_
_atom_type_symbol
_atom_type_description
_atom_type_scat_dispersion_real
_atom_type_scat_dispersion_imag
_atom_type_scat_source
C C 0.0033 0.0016 'International Tables Vol C Tables 4.2.6.8 and 6.1.1.4'
H H 0 0 'International Tables Vol C Tables 4.2.6.8 and 6.1.1.4'
C C 0.0033 0.0016 'International Tables Vol C Tables 4.2.6.8 and 6.1.1.4'
P P 0.1023 0.0942 'International Tables Vol C Tables 4.2.6.8 and 6.1.1.4'
Cl Cl 0.1484 0.1585 'International Tables Vol C Tables 4.2.6.8 and 6.1.1.4'
Cu Cu 0.3201 1.2651 'International Tables Vol C Tables 4.2.6.8 and 6.1.1.4'
B B 0.0013 0.0007 'International Tables Vol C Tables 4.2.6.8 and 6.1.1.4'

loop_
_geom_angle_atom_site_label_1
_geom_angle_atom_site_label_2
_geom_angle_atom_site_label_3
_geom_angle
_geom_angle_site_symmetry_1
_geom_angle_site_symmetry_3
_geom_angle_publ_flag
P1 Cu1 Cl1 113.90(2) . . ?
P1 Cu1 C13 101.74(5) . . ?
Cl1 Cu1 C13 112.56(5) . . ?
P1 Cu1 Cl1 123.33(2) . 3_556 ?
Cl1 Cu1 Cl1 94.145(19) . 3_556 ?
C13 Cu1 Cl1 111.59(5) . 3_556 ?
P1 Cu1 B1 81.34(5) . . ?
Cl1 Cu1 B1 149.54(6) . . ?
C13 Cu1 B1 36.98(7) . . ?
Cl1 Cu1 B1 98.80(6) 3_556 . ?
C1 P1 C19 104.83(10) . . ?
C1 P1 C22 107.04(9) . . ?
C19 P1 C22 103.33(10) . . ?
C1 P1 Cu1 111.05(7) . . ?
C19 P1 Cu1 115.63(7) . . ?
C22 P1 Cu1 114.10(7) . . ?
Cu1 Cl1 Cu1 85.855(19) . 3_556 ?
C3 C2 C1 117.72(18) . . ?
C3 C2 B1 117.78(18) . . ?
C1 C2 B1 124.37(17) . . ?
C8 C7 C12 115.9(2) . . ?
C8 C7 B1 123.50(19) . . ?
C12 C7 B1 120.59(19) . . ?
C15 C14 C13 121.1(2) . . ?
C15 C14 H15 119.4 . . ?
C13 C14 H15 119.4 . . ?
C14 C13 C18 116.22(19) . . ?
C14 C13 B1 123.30(19) . . ?
C18 C13 B1 120.46(18) . . ?
C14 C13 Cu1 83.70(12) . . ?
C18 C13 Cu1 109.99(13) . . ?
B1 C13 Cu1 79.02(11) . . ?
C5 C6 C1 120.7(2) . . ?
C5 C6 H6 119.6 . . ?
C1 C6 H6 119.6 . . ?
C16 C15 C14 120.7(2) . . ?
C16 C15 H16 119.7 . . ?
C14 C15 H16 119.7 . . ?
C15 C16 C17 120.0(2) . . ?
C15 C16 H17 120 . . ?
C17 C16 H17 120 . . ?
C6 C5 C4 119.9(2) . . ?
C6 C5 H5 120.1 . . ?
C4 C5 H5 120.1 . . ?
C12 C11 C10 119.8(2) . . ?
C12 C11 H12 120.1 . . ?
C10 C11 H12 120.1 . . ?
C4 C3 C2 121.8(2) . . ?
C4 C3 H3 119.1 . . ?
C2 C3 H3 119.1 . . ?
C3 C4 C5 119.8(2) . . ?
C3 C4 H4 120.1 . . ?
C5 C4 H4 120.1 . . ?
C6 C1 C2 120.07(18) . . ?
C6 C1 P1 123.77(16) . . ?
C2 C1 P1 116.15(15) . . ?
C11 C12 C7 122.3(2) . . ?
C11 C12 H13 118.8 . . ?
C7 C12 H13 118.8 . . ?
C20 C19 C21 111.2(2) . . ?
C20 C19 P1 110.93(15) . . ?
C21 C19 P1 110.92(15) . . ?
C20 C19 H20 107.9 . . ?
C21 C19 H20 107.9 . . ?
P1 C19 H20 107.9 . . ?
C9 C8 C7 122.1(2) . . ?
C9 C8 H9 119 . . ?
C7 C8 H9 119 . . ?
C19 C21 H22A 109.5 . . ?
C19 C21 H22B 109.5 . . ?
H22A C21 H22B 109.5 . . ?
C19 C21 H22C 109.5 . . ?
H22A C21 H22C 109.5 . . ?
H22B C21 H22C 109.5 . . ?
C23 C22 C24 110.75(18) . . ?
C23 C22 P1 110.81(14) . . ?
C24 C22 P1 115.76(15) . . ?
C23 C22 H23 106.3 . . ?
C24 C22 H23 106.3 . . ?
P1 C22 H23 106.3 . . ?
C17 C18 C13 122.0(2) . . ?
C17 C18 H19 119 . . ?
C13 C18 H19 119 . . ?
C10 C9 C8 120.2(2) . . ?
C10 C9 H10 119.9 . . ?
C8 C9 H10 119.9 . . ?
C22 C23 H24A 109.5 . . ?
C22 C23 H24B 109.5 . . ?
H24A C23 H24B 109.5 . . ?
C22 C23 H24C 109.5 . . ?
H24A C23 H24C 109.5 . . ?
H24B C23 H24C 109.5 . . ?
C9 C10 C11 119.6(2) . . ?
C9 C10 H11 120.2 . . ?
C11 C10 H11 120.2 . . ?
C18 C17 C16 120.0(2) . . ?
C18 C17 H18 120 . . ?
C16 C17 H18 120 . . ?
C22 C24 H25A 109.5 . . ?
C22 C24 H25B 109.5 . . ?
H25A C24 H25B 109.5 . . ?
C22 C24 H25C 109.5 . . ?
H25A C24 H25C 109.5 . . ?
H25B C24 H25C 109.5 . . ?
C19 C20 H21A 109.5 . . ?
C19 C20 H21B 109.5 . . ?
H21A C20 H21B 109.5 . . ?
C19 C20 H21C 109.5 . . ?
H21A C20 H21C 109.5 . . ?
H21B C20 H21C 109.5 . . ?
C13 B1 C7 122.69(18) . . ?
C13 B1 C2 118.75(18) . . ?
C7 B1 C2 117.00(18) . . ?
C13 B1 Cu1 64.00(10) . . ?
C7 B1 Cu1 111.90(13) . . ?
C2 B1 Cu1 105.68(13) . . ?
Cl3 C25 Cl2 112.12(15) . . ?
Cl3 C25 H26A 109.2 . . ?
Cl2 C25 H26A 109.2 . . ?
Cl3 C25 H26B 109.2 . . ?
Cl2 C25 H26B 109.2 . . ?
H26A C25 H26B 107.9 . . ?

loop_
_geom_bond_atom_site_label_1
_geom_bond_atom_site_label_2
_geom_bond_distance
_geom_bond_site_symmetry_2
_geom_bond_publ_flag
Cu1 P1 2.2153(6) . ?
Cu1 Cl1 2.3390(5) . ?
Cu1 C13 2.3393(19) . ?
Cu1 Cl1 2.3530(6) 3_556 ?
Cu1 B1 2.555(2) . ?
Cl2 C25 1.752(3) . ?
P1 C1 1.820(2) . ?
P1 C19 1.843(2) . ?
P1 C22 1.849(2) . ?
Cl1 Cu1 2.3530(6) 3_556 ?
C2 C3 1.401(3) . ?
C2 C1 1.403(3) . ?
C2 B1 1.585(3) . ?
C7 C8 1.400(3) . ?
C7 C12 1.402(3) . ?
C7 B1 1.571(3) . ?
C14 C15 1.386(3) . ?
C14 C13 1.412(3) . ?
C14 H15 0.93 . ?
C13 C18 1.416(3) . ?
C13 B1 1.566(3) . ?
C6 C5 1.378(3) . ?
C6 C1 1.396(3) . ?
C6 H6 0.93 . ?
C15 C16 1.371(3) . ?
C15 H16 0.93 . ?
C16 C17 1.384(3) . ?
C16 H17 0.93 . ?
C5 C4 1.382(3) . ?
C5 H5 0.93 . ?
C11 C12 1.379(3) . ?
C11 C10 1.386(4) . ?
C11 H12 0.93 . ?
C3 C4 1.379(3) . ?
C3 H3 0.93 . ?
C4 H4 0.93 . ?
C12 H13 0.93 . ?
C19 C20 1.520(3) . ?
C19 C21 1.526(3) . ?
C19 H20 0.98 . ?
C8 C9 1.385(3) . ?
C8 H9 0.93 . ?
C21 H22A 0.96 . ?
C21 H22B 0.96 . ?
C21 H22C 0.96 . ?
C22 C23 1.522(3) . ?
C22 C24 1.526(3) . ?
C22 H23 0.98 . ?
C18 C17 1.372(3) . ?
C18 H19 0.93 . ?
C9 C10 1.370(4) . ?
C9 H10 0.93 . ?
C23 H24A 0.96 . ?
C23 H24B 0.96 . ?
C23 H24C 0.96 . ?
C10 H11 0.93 . ?
C17 H18 0.93 . ?
C24 H25A 0.96 . ?
C24 H25B 0.96 . ?
C24 H25C 0.96 . ?
C20 H21A 0.96 . ?
C20 H21B 0.96 . ?
C20 H21C 0.96 . ?
C25 Cl3 1.750(3) . ?
C25 H26A 0.97 . ?
C25 H26B 0.97 . ?
